data_7051067
loop_
_publ_author_name
'Coles, Simon J.'
'Durran, Sean E.'
'Hursthouse, Michael B.'
'Slawin, Alexandra M. Z.'
'Smith, Martin B.'

_publ_section_title
;
 Late transition metal complexes of a new P-N ligand
 Ph~2~PCH~2~N(H)C~5~H~3~(Cl-5)N: synthesis and structural studies
;
_journal_issue 3
_journal_name_full 'New Journal of Chemistry'
_journal_page_first 416
_journal_page_last 422
_journal_paper_doi 10.1039/b008502m
_journal_volume 25
_journal_year 2001
_chemical_formula_analytical 'C18 H16 Cl N2 P'
_chemical_formula_moiety 'C18 H16 Cl N2 P'
_chemical_formula_structural 'C18 H16 Cl N2 P'
_chemical_formula_sum 'C18 H16 Cl N2 P'
_chemical_formula_weight 326.75
_space_group_IT_number 14
_symmetry_cell_setting monoclinic
_symmetry_space_group_name_Hall '-P 2ybc'
_symmetry_space_group_name_H-M 'P 1 21/c 1'
_atom_sites_solution_hydrogens geom
_atom_sites_solution_primary direct
_atom_sites_solution_secondary difmap
_audit_creation_method SHELXL
_cell_angle_alpha 90.00
_cell_angle_beta 90.761(2)
_cell_angle_gamma 90.00
_cell_formula_units_Z 4
_cell_length_a 13.3340(12)
_cell_length_b 5.8545(5)
_cell_length_c 21.617(2)
_cell_measurement_reflns_used 32
_cell_measurement_temperature 293(2)
_cell_measurement_theta_max 168
_cell_measurement_theta_min 12
_cell_volume 1687.3(3)
_computing_cell_refinement SMART/SAINT
_computing_data_collection SMART
_computing_data_reduction SAINT
_computing_molecular_graphics SHELXTL
_computing_publication_material SHELXTL
_computing_structure_refinement 'SHELXL-93 (Sheldrick, 1993)'
_computing_structure_solution 'SHELXS-86 (Sheldrick, 1990)'
_diffrn_ambient_temperature 293(2)
_diffrn_measurement_device SMART
_diffrn_measurement_method CCD
_diffrn_radiation_monochromator graphite
_diffrn_radiation_source 'fine-focus sealed tube'
_diffrn_radiation_type MoK\a
_diffrn_radiation_wavelength 0.71073
_diffrn_reflns_av_R_equivalents 0.2699
_diffrn_reflns_av_sigmaI/netI 0.1642
_diffrn_reflns_limit_h_max 14
_diffrn_reflns_limit_h_min -10
_diffrn_reflns_limit_k_max 6
_diffrn_reflns_limit_k_min -6
_diffrn_reflns_limit_l_max 23
_diffrn_reflns_limit_l_min -23
_diffrn_reflns_number 6101
_diffrn_reflns_theta_max 23.25
_diffrn_reflns_theta_min 1.53
_exptl_absorpt_coefficient_mu 0.319
_exptl_absorpt_correction_T_max 1.00000
_exptl_absorpt_correction_T_min 0.125186
_exptl_absorpt_correction_type sadabs
_exptl_crystal_colour colourless
_exptl_crystal_density_diffrn 1.286
_exptl_crystal_description plate
_exptl_crystal_F_000 680
_exptl_crystal_size_max .08
_exptl_crystal_size_mid .15
_exptl_crystal_size_min .32
_geom_special_details
; 
 All esds (except the esd in the dihedral angle between two l.s. planes) 
 are estimated using the full covariance matrix.  The cell esds are taken 
 into account individually in the estimation of esds in distances, angles 
 and torsion angles; correlations between esds in cell parameters are only 
 used when they are defined by crystal symmetry.  An approximate (isotropic) 
 treatment of cell esds is used for estimating esds involving l.s. planes. 
;
_refine_diff_density_max 0.484
_refine_diff_density_min -0.852
_refine_diff_density_rms 0.136
_refine_ls_extinction_coef 0.0113(51)
_refine_ls_extinction_expression Fc^*^=kFc[1+0.001xFc^2^\l^3^/sin(2\q)]^-1/4^
_refine_ls_extinction_method SHELXL
_refine_ls_goodness_of_fit_all 1.142
_refine_ls_goodness_of_fit_obs 1.197
_refine_ls_hydrogen_treatment riding
_refine_ls_matrix_type full
_refine_ls_number_parameters 228
_refine_ls_number_reflns 2265
_refine_ls_number_restraints 1
_refine_ls_restrained_S_all 1.959
_refine_ls_restrained_S_obs 1.197
_refine_ls_R_factor_all 0.1537
_refine_ls_R_factor_obs 0.0881
_refine_ls_shift/esd_max -0.103
_refine_ls_shift/esd_mean 0.009
_refine_ls_structure_factor_coef Fsqd
_refine_ls_weighting_scheme 'calc w=1/[\s^2^(Fo^2^)+(0.0691P)^2^+0.6808P] where P=(Fo^2^+2Fc^2^)/3'
_refine_ls_wR_factor_all 0.3183
_refine_ls_wR_factor_obs 0.1656
_refine_special_details
; 
 Refinement on F^2^ for ALL reflections except for 60 with very negative F^2^ 
 or flagged by the user for potential systematic errors.  Weighted R-factors 
 wR and all goodnesses of fit S are based on F^2^, conventional R-factors R 
 are based on F, with F set to zero for negative F^2^. The observed criterion 
 of F^2^ > 2sigma(F^2^) is used only for calculating _R_factor_obs etc. and is 
 not relevant to the choice of reflections for refinement.  R-factors based 
 on F^2^ are statistically about twice as large as those based on F, and R- 
 factors based on ALL data will be even larger. 
;
_reflns_number_observed 1695
_reflns_number_total 2325
_reflns_observed_criterion >2sigma(I)
_cod_data_source_file b008502m.txt
_cod_data_source_block 1
_cod_depositor_comments
;
 Adding additional information from the original data file.

 Antanas Vaitkus,
 2017-02-09

The following automatic conversions were performed:
'_symmetry_cell_setting' value 'Monoclinic' changed to 'monoclinic'
according to '/home/saulius/struct/CIF-dictionaries/cif_core.dic'
dictionary named 'cif_core.dic' version 2.4.1 from 2010-06-29.

Automatic conversion script
Id: cif_fix_enum 1527 2010-12-29 10:47:43Z saulius 
;
_cod_original_sg_symbol_H-M 'P 21/c'
_cod_database_code 7051067

loop_
_symmetry_equiv_pos_as_xyz
'x, y, z'
'-x, y+1/2, -z+1/2'
'-x, -y, -z'
'x, -y-1/2, z-1/2'

loop_
_atom_site_aniso_label
_atom_site_aniso_U_11
_atom_site_aniso_U_22
_atom_site_aniso_U_33
_atom_site_aniso_U_23
_atom_site_aniso_U_13
_atom_site_aniso_U_12
P1 0.0458(7) 0.0589(8) 0.0467(8) 0.0037(6) 0.0106(5) -0.0017(6)
C1 0.050(2) 0.047(3) 0.053(3) -0.003(2) 0.013(2) -0.007(2)
C2 0.066(3) 0.068(4) 0.054(3) 0.003(3) 0.003(2) -0.001(3)
C3 0.089(4) 0.106(5) 0.059(4) -0.004(4) -0.009(3) -0.011(4)
C4 0.128(6) 0.122(6) 0.060(4) -0.024(4) 0.005(4) -0.044(5)
C5 0.111(5) 0.076(4) 0.078(5) -0.026(4) 0.032(4) -0.020(4)
C6 0.071(3) 0.058(3) 0.069(4) -0.004(3) 0.022(3) -0.010(3)
C7 0.044(2) 0.073(3) 0.055(3) -0.010(2) 0.006(2) -0.001(2)
C8 0.060(3) 0.081(4) 0.068(3) -0.005(3) 0.020(3) -0.012(3)
C9 0.083(4) 0.112(5) 0.107(5) -0.019(4) 0.049(4) -0.035(4)
C10 0.069(4) 0.166(8) 0.173(9) -0.062(7) 0.040(5) -0.053(5)
C11 0.078(5) 0.300(14) 0.123(7) -0.082(8) 0.019(4) -0.081(6)
C12 0.064(4) 0.214(9) 0.080(4) -0.047(5) 0.011(3) -0.033(5)
C13 0.051(2) 0.062(3) 0.046(3) -0.004(2) 0.013(2) -0.011(2)
N14 0.043(2) 0.047(2) 0.055(2) 0.010(2) 0.014(2) -0.002(2)
C15 0.046(2) 0.046(3) 0.037(2) -0.002(2) 0.010(2) -0.010(2)
N16 0.041(2) 0.051(2) 0.055(2) 0.004(2) 0.014(2) -0.006(2)
C17 0.046(2) 0.056(3) 0.053(3) 0.004(2) 0.008(2) -0.005(2)
C18 0.049(2) 0.049(3) 0.044(3) -0.002(2) 0.001(2) -0.001(2)
Cl18 0.0558(8) 0.0687(9) 0.0856(10) 0.0112(7) -0.0012(6) 0.0080(6)
C19 0.057(3) 0.047(3) 0.063(3) 0.010(2) 0.004(2) -0.008(2)
C20 0.045(2) 0.053(3) 0.054(3) 0.004(2) 0.009(2) -0.012(2)

loop_
_atom_site_label
_atom_site_type_symbol
_atom_site_fract_x
_atom_site_fract_y
_atom_site_fract_z
_atom_site_U_iso_or_equiv
_atom_site_thermal_displace_type
_atom_site_occupancy
_atom_site_calc_flag
_atom_site_refinement_flags
_atom_site_disorder_group
P1 P 0.23268(8) 0.0598(2) 0.09204(5) 0.0504(5) Uani 1 d . .
C1 C 0.2792(3) 0.1615(7) 0.1669(2) 0.0499(11) Uani 1 d G .
C2 C 0.3600(3) 0.0663(9) 0.1991(2) 0.0627(13) Uani 1 d G .
H2A H 0.3927(23) -0.0602(50) 0.1829(12) 0.075 Uiso 1 calc R .
C3 C 0.3921(5) 0.1577(13) 0.2548(3) 0.085(2) Uani 1 d G .
H3A H 0.4466(5) 0.0934(13) 0.2757(3) 0.102 Uiso 1 calc R .
C4 C 0.3447(6) 0.3397(15) 0.2790(3) 0.103(2) Uani 1 d G .
H4A H 0.3660(6) 0.3980(15) 0.3170(3) 0.124 Uiso 1 calc R .
C5 C 0.2658(5) 0.4396(11) 0.2485(3) 0.088(2) Uani 1 d G .
H5A H 0.2335(5) 0.5650(11) 0.2655(3) 0.106 Uiso 1 calc R .
C6 C 0.2347(4) 0.3527(9) 0.1922(2) 0.0657(14) Uani 1 d G .
H6A H 0.1826(4) 0.4241(9) 0.1707(2) 0.079 Uiso 1 calc R .
C7 C 0.1150(3) -0.0819(9) 0.1130(2) 0.0573(13) Uani 1 d G .
C8 C 0.0812(4) -0.1019(10) 0.1733(2) 0.0696(15) Uani 1 d G .
H8A H 0.1196(20) -0.0446(80) 0.2060(3) 0.084 Uiso 1 calc R .
C9 C -0.0104(5) -0.2078(12) 0.1847(3) 0.100(2) Uani 1 d G .
H9A H -0.0327(5) -0.2215(12) 0.2251(3) 0.121 Uiso 1 calc R .
C10 C -0.0660(5) -0.2895(15) 0.1381(5) 0.136(3) Uani 1 d G .
H10A H -0.1282(5) -0.3540(15) 0.1462(5) 0.163 Uiso 1 calc R .
C11 C -0.0337(5) -0.2802(20) 0.0797(4) 0.167(5) Uani 1 d G .
H11A H -0.0712(5) -0.3471(20) 0.0480(4) 0.200 Uiso 1 calc R .
C12 C 0.0563(4) -0.1700(16) 0.0667(3) 0.119(3) Uani 1 d G .
H12A H 0.0766(4) -0.1564(16) 0.0259(3) 0.143 Uiso 1 calc R .
C13 C 0.3082(3) -0.1992(8) 0.0805(2) 0.0528(12) Uani 1 d . .
H13A H 0.3127(3) -0.2836(8) 0.1190(2) 0.063 Uiso 1 calc R .
H13B H 0.2753(3) -0.2960(8) 0.0500(2) 0.063 Uiso 1 calc R .
N14 N 0.4093(2) -0.1442(6) 0.0597(2) 0.0483(10) Uani 1 d D .
H14N H 0.4136(27) -0.0219(46) 0.0290(13) 0.042(11) Uiso 1 d D .
C15 C 0.4867(3) -0.2950(7) 0.0660(2) 0.0431(11) Uani 1 d . .
N16 N 0.5754(2) -0.2228(6) 0.0429(2) 0.0490(10) Uani 1 d . .
C17 C 0.6545(3) -0.3623(8) 0.0502(2) 0.0514(12) Uani 1 d . .
H17A H 0.7159(3) -0.3138(8) 0.0352(2) 0.062 Uiso 1 calc R .
C18 C 0.6505(3) -0.5726(8) 0.0787(2) 0.0476(11) Uani 1 d . .
Cl18 Cl 0.75722(9) -0.7422(2) 0.08559(6) 0.0700(5) Uani 1 d . .
C19 C 0.5600(3) -0.6449(8) 0.1001(2) 0.0557(12) Uani 1 d . .
H19A H 0.5543(3) -0.7876(8) 0.1186(2) 0.067 Uiso 1 calc R .
C20 C 0.4778(3) -0.5068(8) 0.0942(2) 0.0506(12) Uani 1 d . .
H20A H 0.4161(3) -0.5546(8) 0.1090(2) 0.061 Uiso 1 calc R .

loop_
_atom_type_symbol
_atom_type_description
_atom_type_scat_dispersion_real
_atom_type_scat_dispersion_imag
_atom_type_scat_source
C C 0.0033 0.0016 'International Tables Vol C Tables 4.2.6.8 and 6.1.1.4'
H H 0.0000 0.0000 'International Tables Vol C Tables 4.2.6.8 and 6.1.1.4'
N N 0.0061 0.0033 'International Tables Vol C Tables 4.2.6.8 and 6.1.1.4'
P P 0.1023 0.0942 'International Tables Vol C Tables 4.2.6.8 and 6.1.1.4'
Cl Cl 0.1484 0.1585 'International Tables Vol C Tables 4.2.6.8 and 6.1.1.4'

loop_
_geom_angle_atom_site_label_1
_geom_angle_atom_site_label_2
_geom_angle_atom_site_label_3
_geom_angle
_geom_angle_site_symmetry_1
_geom_angle_site_symmetry_3
_geom_angle_publ_flag
C1 P1 C13 102.1(2) . . ?
C1 P1 C7 102.1(2) . . ?
C13 P1 C7 97.6(2) . . ?
C2 C1 C6 117.4(5) . . ?
C2 C1 P1 124.3(4) . . ?
C6 C1 P1 118.1(3) . . ?
C1 C2 C3 120.6(5) . . ?
C4 C3 C2 120.2(6) . . ?
C3 C4 C5 120.8(6) . . ?
C4 C5 C6 119.3(6) . . ?
C5 C6 C1 121.5(5) . . ?
C8 C7 C12 117.8(5) . . ?
C8 C7 P1 123.9(4) . . ?
C12 C7 P1 118.3(4) . . ?
C9 C8 C7 119.9(5) . . ?
C10 C9 C8 120.5(6) . . ?
C9 C10 C11 121.0(6) . . ?
C12 C11 C10 119.8(7) . . ?
C11 C12 C7 120.9(6) . . ?
N14 C13 P1 111.6(3) . . ?
C15 N14 C13 121.7(4) . . ?
N16 C15 N14 115.0(4) . . ?
N16 C15 C20 121.3(4) . . ?
N14 C15 C20 123.6(4) . . ?
C17 N16 C15 117.0(4) . . ?
N16 C17 C18 124.2(4) . . ?
C19 C18 C17 117.8(4) . . ?
C19 C18 Cl18 121.3(4) . . ?
C17 C18 Cl18 120.9(3) . . ?
C18 C19 C20 119.8(4) . . ?
C19 C20 C15 119.8(4) . . ?

loop_
_geom_bond_atom_site_label_1
_geom_bond_atom_site_label_2
_geom_bond_distance
_geom_bond_site_symmetry_2
_geom_bond_publ_flag
P1 C1 1.826(4) . ?
P1 C13 1.840(5) . ?
P1 C7 1.837(4) . ?
C1 C2 1.39 . ?
C1 C6 1.383(7) . ?
C2 C3 1.381(7) . ?
C3 C4 1.348(10) . ?
C4 C5 1.366(9) . ?
C5 C6 1.377(8) . ?
C7 C8 1.39 . ?
C7 C12 1.363(7) . ?
C8 C9 1.394(7) . ?
C9 C10 1.330(10) . ?
C10 C11 1.340(11) . ?
C11 C12 1.395(9) . ?
C13 N14 1.462(5) . ?
N14 C15 1.363(5) . ?
C15 N16 1.357(5) . ?
C15 C20 1.387(6) . ?
N16 C17 1.342(6) . ?
C17 C18 1.378(6) . ?
C18 C19 1.366(6) . ?
C18 Cl18 1.740(4) . ?
C19 C20 1.367(6) . ?

loop_
_geom_torsion_atom_site_label_1
_geom_torsion_atom_site_label_2
_geom_torsion_atom_site_label_3
_geom_torsion_atom_site_label_4
_geom_torsion
_geom_torsion_site_symmetry_1
_geom_torsion_site_symmetry_2
_geom_torsion_site_symmetry_3
_geom_torsion_site_symmetry_4
_geom_torsion_publ_flag
C13 P1 C1 C2 6.3(4) . . . . ?
C7 P1 C1 C2 107.0(4) . . . . ?
C13 P1 C1 C6 -177.0(3) . . . . ?
C7 P1 C1 C6 -76.4(4) . . . . ?
C6 C1 C2 C3 1.5(7) . . . . ?
P1 C1 C2 C3 178.2(4) . . . . ?
C1 C2 C3 C4 0.6(9) . . . . ?
C2 C3 C4 C5 -1.3(10) . . . . ?
C3 C4 C5 C6 -0.1(10) . . . . ?
C4 C5 C6 C1 2.3(8) . . . . ?
C2 C1 C6 C5 -3.0(7) . . . . ?
P1 C1 C6 C5 -179.9(4) . . . . ?
C1 P1 C7 C8 -2.3(5) . . . . ?
C13 P1 C7 C8 101.9(5) . . . . ?
C1 P1 C7 C12 176.7(6) . . . . ?
C13 P1 C7 C12 -79.1(6) . . . . ?
C12 C7 C8 C9 -0.5(9) . . . . ?
P1 C7 C8 C9 178.5(5) . . . . ?
C7 C8 C9 C10 -0.2(11) . . . . ?
C8 C9 C10 C11 2.7(15) . . . . ?
C9 C10 C11 C12 -4.3(17) . . . . ?
C10 C11 C12 C7 3.6(16) . . . . ?
C8 C7 C12 C11 -1.2(12) . . . . ?
P1 C7 C12 C11 179.8(8) . . . . ?
C1 P1 C13 N14 -78.6(3) . . . . ?
C7 P1 C13 N14 177.2(3) . . . . ?
P1 C13 N14 C15 159.7(3) . . . . ?
C13 N14 C15 N16 178.1(4) . . . . ?
C13 N14 C15 C20 -2.4(6) . . . . ?
N14 C15 N16 C17 177.5(4) . . . . ?
C20 C15 N16 C17 -2.0(6) . . . . ?
C15 N16 C17 C18 0.9(6) . . . . ?
N16 C17 C18 C19 0.8(7) . . . . ?
N16 C17 C18 Cl18 179.6(3) . . . . ?
C17 C18 C19 C20 -1.6(7) . . . . ?
Cl18 C18 C19 C20 179.7(3) . . . . ?
C18 C19 C20 C15 0.6(7) . . . . ?
N16 C15 C20 C19 1.2(7) . . . . ?
N14 C15 C20 C19 -178.2(4) . . . . ?

loop_
_cod_related_entry_id
_cod_related_entry_database
_cod_related_entry_code
1 ChemSpider 21122753
